data_7209629
loop_
_publ_author_name
'Delori, Amit'
'Galek, Peter T. A.'
'Pidcock, Elna'
'Patni, Mohit'
'Jones, William'

_publ_section_title
;
 Knowledge-based hydrogen bond prediction and the synthesis of salts and
 cocrystals of the anti-malarial drug pyrimethamine with various drug and
 GRAS molecules
;
_journal_issue 15
_journal_name_full CrystEngComm
_journal_page_first 2916
_journal_paper_doi 10.1039/c3ce26765b
_journal_volume 15
_journal_year 2013
_chemical_formula_moiety 'C12 H14 Cl N4 1+, C9 H7 O4 1-, C2 H3 N'
_chemical_formula_sum 'C23 H24 Cl N5 O4'
_chemical_formula_weight 469.92
_chemical_name_systematic Pyrimethaminium+aspirinate+acetonitrile
_space_group_IT_number 2
_symmetry_cell_setting triclinic
_symmetry_space_group_name_Hall '-P 1'
_symmetry_space_group_name_H-M 'P -1'
_atom_sites_solution_hydrogens geom
_atom_sites_solution_primary direct
_atom_sites_solution_secondary difmap
_audit_creation_method SHELXL-97
_cell_angle_alpha 107.432(2)
_cell_angle_beta 106.355(2)
_cell_angle_gamma 99.557(2)
_cell_formula_units_Z 2
_cell_length_a 10.0012(3)
_cell_length_b 11.5494(4)
_cell_length_c 11.7171(4)
_cell_measurement_reflns_used 6934
_cell_measurement_temperature 180(2)
_cell_measurement_theta_max 27.88
_cell_measurement_theta_min 1.00
_cell_volume 1191.77(7)
_computing_cell_refinement 'HKL Scalepack (Otwinowski & Minor 1997)'
_computing_data_collection 'Collect (Nonius B.V. 1998)'
_computing_data_reduction
;
HKL Denzo and Scalepack (Otwinowski & Minor 1997)
;
_computing_publication_material 'SHELXL-97 (Sheldrick 1997)'
_computing_structure_refinement 'SHELXL-97 (Sheldrick 1997)'
_computing_structure_solution 'SIR-92 (Altomare et al. 1994)'
_diffrn_ambient_temperature 180(2)
_diffrn_measured_fraction_theta_full 0.985
_diffrn_measured_fraction_theta_max 0.985
_diffrn_measurement_device_type 'Nonius Kappa CCD'
_diffrn_measurement_method 'Thin slice \w and \f scans'
_diffrn_radiation_source 'fine-focus sealed tube'
_diffrn_radiation_type MoK\a
_diffrn_radiation_wavelength 0.71073
_diffrn_reflns_av_R_equivalents 0.0384
_diffrn_reflns_av_sigmaI/netI 0.0601
_diffrn_reflns_limit_h_max 12
_diffrn_reflns_limit_h_min -13
_diffrn_reflns_limit_k_max 15
_diffrn_reflns_limit_k_min -15
_diffrn_reflns_limit_l_max 15
_diffrn_reflns_limit_l_min -14
_diffrn_reflns_number 11821
_diffrn_reflns_theta_full 27.84
_diffrn_reflns_theta_max 27.84
_diffrn_reflns_theta_min 3.62
_exptl_absorpt_coefficient_mu 0.199
_exptl_absorpt_correction_T_max 0.969
_exptl_absorpt_correction_T_min 0.867
_exptl_absorpt_correction_type multi-scan
_exptl_absorpt_process_details 'multi-scan from symmetry-related measurements Sortav (Blessing 1995)'
_exptl_crystal_colour Colourless
_exptl_crystal_density_diffrn 1.310
_exptl_crystal_density_method 'not measured'
_exptl_crystal_description Blocks
_exptl_crystal_F_000 492
_exptl_crystal_size_max 0.21
_exptl_crystal_size_mid 0.18
_exptl_crystal_size_min 0.12
_refine_diff_density_max 0.370
_refine_diff_density_min -0.244
_refine_diff_density_rms 0.044
_refine_ls_extinction_method none
_refine_ls_goodness_of_fit_ref 1.014
_refine_ls_hydrogen_treatment constr
_refine_ls_matrix_type full
_refine_ls_number_parameters 301
_refine_ls_number_reflns 5574
_refine_ls_number_restraints 0
_refine_ls_restrained_S_all 1.014
_refine_ls_R_factor_all 0.0856
_refine_ls_R_factor_gt 0.0471
_refine_ls_shift/su_max 0.001
_refine_ls_shift/su_mean 0.000
_refine_ls_structure_factor_coef Fsqd
_refine_ls_weighting_details 'calc w=1/[\s^2^(Fo^2^)+(0.0737P)^2^+0.0000P] where P=(Fo^2^+2Fc^2^)/3'
_refine_ls_weighting_scheme calc
_refine_ls_wR_factor_gt 0.1240
_refine_ls_wR_factor_ref 0.1386
_reflns_number_gt 3450
_reflns_number_total 5574
_reflns_threshold_expression >2sigma(I)
_cod_data_source_file c3ce26765b.txt
_cod_data_source_block wj10106
_cod_depositor_comments
;
The following automatic conversions were performed:

'_symmetry_cell_setting' value 'Triclinic' changed to 'triclinic'
according to /home/saulius/struct/CIF-dictionaries/cif_core.dic
dictionary named 'cif_core.dic' version 2.4.2 from 2011-04-26.

Automatic conversion script
Id: cif_fix_values 1891 2012-01-12 08:04:46Z andrius 
;
_cod_original_cell_volume 1191.76(7)
_cod_database_code 7209629

loop_
_symmetry_equiv_pos_as_xyz
'x, y, z'
'-x, -y, -z'

loop_
_atom_site_label
_atom_site_type_symbol
_atom_site_fract_x
_atom_site_fract_y
_atom_site_fract_z
_atom_site_U_iso_or_equiv
_atom_site_adp_type
_atom_site_occupancy
_atom_site_symmetry_multiplicity
_atom_site_calc_flag
_atom_site_refinement_flags
C1 C 0.9816(2) 0.6200(2) 0.7837(2) 0.0599(6) Uani 1 1 d .
C2 C 0.9904(3) 0.5607(2) 0.8775(2) 0.0741(7) Uani 1 1 d .
H52A H 0.8951 0.5391 0.8851 0.089 Uiso 1 1 calc R
H52B H 1.0609 0.6191 0.9604 0.089 Uiso 1 1 calc R
H52C H 1.0211 0.4838 0.8503 0.089 Uiso 1 1 calc R
C3 C 0.58906(16) 0.16531(14) 0.17628(15) 0.0330(4) Uani 1 1 d .
C4 C 0.60352(16) 0.29711(14) 0.06460(15) 0.0337(4) Uani 1 1 d .
C5 C 0.69335(18) 0.38632(15) 0.29093(16) 0.0380(4) Uani 1 1 d .
C6 C 0.65733(17) 0.26903(14) 0.29652(15) 0.0341(4) Uani 1 1 d .
C7 C 0.69108(18) 0.24593(14) 0.41885(15) 0.0355(4) Uani 1 1 d .
C8 C 0.5819(2) 0.20123(17) 0.45869(18) 0.0461(4) Uani 1 1 d .
H55A H 0.4837 0.1881 0.4088 0.055 Uiso 1 1 calc R
C9 C 0.6133(2) 0.17532(19) 0.57013(18) 0.0518(5) Uani 1 1 d .
H2A H 0.5377 0.1452 0.5969 0.062 Uiso 1 1 calc R
C10 C 0.7561(2) 0.19416(17) 0.64107(16) 0.0448(4) Uani 1 1 d .
C11 C 0.8669(2) 0.23856(17) 0.60475(17) 0.0454(4) Uani 1 1 d .
H4A H 0.9648 0.2518 0.6553 0.055 Uiso 1 1 calc R
C12 C 0.83391(19) 0.26391(15) 0.49287(16) 0.0412(4) Uani 1 1 d .
H7A H 0.9100 0.2940 0.4666 0.049 Uiso 1 1 calc R
C13 C 0.7543(3) 0.50729(16) 0.40492(18) 0.0598(6) Uani 1 1 d .
H53A H 0.8095 0.4916 0.4807 0.072 Uiso 1 1 calc R
H53B H 0.8214 0.5689 0.3891 0.072 Uiso 1 1 calc R
C14 C 0.6343(4) 0.5600(2) 0.4297(4) 0.1391(17) Uani 1 1 d .
H51A H 0.6726 0.6304 0.5123 0.209 Uiso 1 1 calc R
H51B H 0.5600 0.4941 0.4313 0.209 Uiso 1 1 calc R
H51C H 0.5914 0.5901 0.3618 0.209 Uiso 1 1 calc R
C15 C 0.25635(19) 0.35244(16) 0.91864(18) 0.0410(4) Uani 1 1 d .
C16 C 0.21966(17) 0.22297(15) 0.92583(16) 0.0370(4) Uani 1 1 d .
C17 C 0.16616(17) 0.10861(15) 0.82097(16) 0.0363(4) Uani 1 1 d .
C18 C 0.13353(19) -0.00598(16) 0.83429(19) 0.0441(4) Uani 1 1 d .
H9A H 0.0969 -0.0817 0.7611 0.053 Uiso 1 1 calc R
C19 C 0.1541(2) -0.01088(17) 0.95389(19) 0.0494(5) Uani 1 1 d .
H1A H 0.1320 -0.0899 0.9634 0.059 Uiso 1 1 calc R
C20 C 0.20691(19) 0.09966(18) 1.06002(19) 0.0493(5) Uani 1 1 d .
H3A H 0.2210 0.0968 1.1427 0.059 Uiso 1 1 calc R
C21 C 0.23920(18) 0.21447(16) 1.04563(17) 0.0417(4) Uani 1 1 d .
H5A H 0.2757 0.2898 1.1194 0.050 Uiso 1 1 calc R
C22 C 0.23831(19) 0.11957(14) 0.64714(16) 0.0373(4) Uani 1 1 d .
C23 C 0.18244(19) 0.12163(17) 0.51582(16) 0.0453(4) Uani 1 1 d .
H6A H 0.2622 0.1305 0.4832 0.068 Uiso 1 1 calc R
H6B H 0.1407 0.1930 0.5185 0.068 Uiso 1 1 calc R
H6C H 0.1077 0.0427 0.4595 0.068 Uiso 1 1 calc R
N1 N 0.66578(14) 0.39934(12) 0.17583(12) 0.0365(3) Uani 1 1 d .
H24N H 0.6885 0.4751 0.1730 0.044 Uiso 1 1 calc R
N2 N 0.56465(14) 0.18030(11) 0.06388(12) 0.0351(3) Uani 1 1 d .
N3 N 0.58281(15) 0.31653(12) -0.04336(13) 0.0419(4) Uani 1 1 d .
H21A H 0.5431 0.2524 -0.1168 0.050 Uiso 1 1 calc R
H21B H 0.6087 0.3937 -0.0422 0.050 Uiso 1 1 calc R
N4 N 0.54682(15) 0.04854(12) 0.17309(14) 0.0410(4) Uani 1 1 d .
H11A H 0.5048 -0.0148 0.0992 0.049 Uiso 1 1 calc R
H11B H 0.5609 0.0346 0.2448 0.049 Uiso 1 1 calc R
N5 N 0.9765(3) 0.6676(2) 0.7118(2) 0.0819(6) Uani 1 1 d .
O1 O 0.24513(13) 0.36216(10) 0.81276(11) 0.0467(3) Uani 1 1 d .
O2 O 0.29562(18) 0.44388(12) 1.02223(13) 0.0650(4) Uani 1 1 d .
O3 O 0.36242(12) 0.12605(10) 0.70400(11) 0.0419(3) Uani 1 1 d .
O4 O 0.13145(11) 0.10598(10) 0.69491(11) 0.0394(3) Uani 1 1 d .
Cl1 Cl 0.79554(7) 0.15710(6) 0.77866(5) 0.0691(2) Uani 1 1 d .

loop_
_atom_site_aniso_label
_atom_site_aniso_U_11
_atom_site_aniso_U_22
_atom_site_aniso_U_33
_atom_site_aniso_U_23
_atom_site_aniso_U_13
_atom_site_aniso_U_12
C1 0.0705(14) 0.0535(12) 0.0534(13) 0.0132(11) 0.0305(11) 0.0078(10)
C2 0.0916(17) 0.0764(16) 0.0734(15) 0.0359(13) 0.0440(14) 0.0298(13)
C3 0.0313(8) 0.0322(8) 0.0367(9) 0.0161(7) 0.0099(7) 0.0087(7)
C4 0.0331(8) 0.0326(8) 0.0344(9) 0.0145(7) 0.0090(7) 0.0075(7)
C5 0.0472(9) 0.0324(8) 0.0353(9) 0.0139(7) 0.0146(8) 0.0102(7)
C6 0.0366(8) 0.0337(8) 0.0346(9) 0.0155(7) 0.0128(7) 0.0106(7)
C7 0.0454(10) 0.0294(8) 0.0354(9) 0.0149(7) 0.0155(8) 0.0119(7)
C8 0.0434(10) 0.0571(11) 0.0480(10) 0.0285(9) 0.0193(8) 0.0165(8)
C9 0.0564(12) 0.0646(12) 0.0519(11) 0.0330(10) 0.0297(10) 0.0211(9)
C10 0.0635(12) 0.0496(10) 0.0360(9) 0.0236(8) 0.0247(9) 0.0254(9)
C11 0.0476(10) 0.0532(11) 0.0408(10) 0.0217(8) 0.0150(8) 0.0200(8)
C12 0.0453(10) 0.0407(9) 0.0413(9) 0.0192(8) 0.0167(8) 0.0106(7)
C13 0.1043(16) 0.0318(9) 0.0384(10) 0.0136(8) 0.0223(11) 0.0098(10)
C14 0.175(3) 0.0485(14) 0.202(4) -0.0067(18) 0.152(3) 0.0012(17)
C15 0.0473(10) 0.0361(9) 0.0453(10) 0.0201(8) 0.0196(8) 0.0106(8)
C16 0.0363(8) 0.0371(9) 0.0434(10) 0.0220(8) 0.0150(7) 0.0097(7)
C17 0.0329(8) 0.0383(9) 0.0415(9) 0.0206(8) 0.0127(7) 0.0086(7)
C18 0.0442(10) 0.0354(9) 0.0559(11) 0.0216(8) 0.0182(9) 0.0089(7)
C19 0.0525(11) 0.0419(10) 0.0689(13) 0.0341(10) 0.0281(10) 0.0138(8)
C20 0.0497(10) 0.0612(12) 0.0543(12) 0.0377(10) 0.0243(9) 0.0183(9)
C21 0.0420(9) 0.0445(10) 0.0445(10) 0.0223(8) 0.0177(8) 0.0116(8)
C22 0.0456(10) 0.0255(8) 0.0400(9) 0.0136(7) 0.0145(8) 0.0059(7)
C23 0.0494(10) 0.0441(10) 0.0390(10) 0.0171(8) 0.0100(8) 0.0099(8)
N1 0.0478(8) 0.0269(7) 0.0356(8) 0.0150(6) 0.0130(6) 0.0084(6)
N2 0.0395(7) 0.0302(7) 0.0338(7) 0.0155(6) 0.0079(6) 0.0060(6)
N3 0.0558(9) 0.0311(7) 0.0335(8) 0.0142(6) 0.0095(7) 0.0049(6)
N4 0.0523(8) 0.0301(7) 0.0369(8) 0.0162(6) 0.0095(7) 0.0052(6)
N5 0.1090(16) 0.0706(13) 0.0620(13) 0.0242(11) 0.0354(12) 0.0047(11)
O1 0.0651(8) 0.0355(6) 0.0420(7) 0.0224(5) 0.0159(6) 0.0100(6)
O2 0.1081(11) 0.0366(7) 0.0499(8) 0.0153(6) 0.0374(8) 0.0033(7)
O3 0.0401(7) 0.0467(7) 0.0432(7) 0.0240(6) 0.0129(6) 0.0113(5)
O4 0.0381(6) 0.0403(6) 0.0391(6) 0.0180(5) 0.0107(5) 0.0076(5)
Cl1 0.0920(4) 0.0927(4) 0.0521(3) 0.0485(3) 0.0341(3) 0.0441(3)

loop_
_atom_type_symbol
_atom_type_description
_atom_type_scat_dispersion_real
_atom_type_scat_dispersion_imag
_atom_type_scat_source
C C 0.0033 0.0016 'International Tables Vol C Tables 4.2.6.8 and 6.1.1.4'
H H 0.0000 0.0000 'International Tables Vol C Tables 4.2.6.8 and 6.1.1.4'
N N 0.0061 0.0033 'International Tables Vol C Tables 4.2.6.8 and 6.1.1.4'
O O 0.0106 0.0060 'International Tables Vol C Tables 4.2.6.8 and 6.1.1.4'
Cl Cl 0.1484 0.1585 'International Tables Vol C Tables 4.2.6.8 and 6.1.1.4'

loop_
_geom_angle_atom_site_label_1
_geom_angle_atom_site_label_2
_geom_angle_atom_site_label_3
_geom_angle
N5 C1 C2 179.0(3)
C1 C2 H52A 109.5
C1 C2 H52B 109.5
H52A C2 H52B 109.5
C1 C2 H52C 109.5
H52A C2 H52C 109.5
H52B C2 H52C 109.5
N4 C3 N2 117.14(13)
N4 C3 C6 120.25(15)
N2 C3 C6 122.61(14)
N3 C4 N2 120.50(14)
N3 C4 N1 117.85(14)
N2 C4 N1 121.66(15)
N1 C5 C6 119.95(14)
N1 C5 C13 115.33(14)
C6 C5 C13 124.59(16)
C5 C6 C3 116.36(15)
C5 C6 C7 123.25(14)
C3 C6 C7 120.34(14)
C8 C7 C12 118.47(16)
C8 C7 C6 121.29(15)
C12 C7 C6 120.19(15)
C7 C8 C9 121.24(17)
C7 C8 H55A 119.4
C9 C8 H55A 119.4
C10 C9 C8 118.71(17)
C10 C9 H2A 120.6
C8 C9 H2A 120.6
C11 C10 C9 121.65(17)
C11 C10 Cl1 119.55(15)
C9 C10 Cl1 118.79(15)
C10 C11 C12 119.02(17)
C10 C11 H4A 120.5
C12 C11 H4A 120.5
C11 C12 C7 120.92(16)
C11 C12 H7A 119.5
C7 C12 H7A 119.5
C14 C13 C5 109.9(2)
C14 C13 H53A 109.7
C5 C13 H53A 109.7
C14 C13 H53B 109.7
C5 C13 H53B 109.7
H53A C13 H53B 108.2
C13 C14 H51A 109.5
C13 C14 H51B 109.5
H51A C14 H51B 109.5
C13 C14 H51C 109.5
H51A C14 H51C 109.5
H51B C14 H51C 109.5
O2 C15 O1 124.58(16)
O2 C15 C16 115.85(16)
O1 C15 C16 119.57(15)
C21 C16 C17 116.29(15)
C21 C16 C15 118.46(15)
C17 C16 C15 125.25(16)
C18 C17 C16 122.21(17)
C18 C17 O4 116.34(15)
C16 C17 O4 121.24(15)
C17 C18 C19 119.97(17)
C17 C18 H9A 120.0
C19 C18 H9A 120.0
C18 C19 C20 119.75(17)
C18 C19 H1A 120.1
C20 C19 H1A 120.1
C19 C20 C21 119.86(18)
C19 C20 H3A 120.1
C21 C20 H3A 120.1
C20 C21 C16 121.93(17)
C20 C21 H5A 119.0
C16 C21 H5A 119.0
O3 C22 O4 123.36(16)
O3 C22 C23 125.31(16)
O4 C22 C23 111.30(15)
C22 C23 H6A 109.5
C22 C23 H6B 109.5
H6A C23 H6B 109.5
C22 C23 H6C 109.5
H6A C23 H6C 109.5
H6B C23 H6C 109.5
C5 N1 C4 121.16(14)
C5 N1 H24N 119.4
C4 N1 H24N 119.4
C4 N2 C3 118.24(13)
C4 N3 H21A 120.0
C4 N3 H21B 120.0
H21A N3 H21B 120.0
C3 N4 H11A 120.0
C3 N4 H11B 120.0
H11A N4 H11B 120.0
C22 O4 C17 119.00(12)

loop_
_geom_bond_atom_site_label_1
_geom_bond_atom_site_label_2
_geom_bond_distance
C1 N5 1.131(3)
C1 C2 1.449(3)
C2 H52A 0.9800
C2 H52B 0.9800
C2 H52C 0.9800
C3 N4 1.330(2)
C3 N2 1.339(2)
C3 C6 1.436(2)
C4 N3 1.316(2)
C4 N2 1.337(2)
C4 N1 1.3628(19)
C5 N1 1.358(2)
C5 C6 1.369(2)
C5 C13 1.499(2)
C6 C7 1.492(2)
C7 C8 1.386(2)
C7 C12 1.390(2)
C8 C9 1.388(3)
C8 H55A 0.9500
C9 C10 1.378(3)
C9 H2A 0.9500
C10 C11 1.371(3)
C10 Cl1 1.7462(18)
C11 C12 1.390(2)
C11 H4A 0.9500
C12 H7A 0.9500
C13 C14 1.493(4)
C13 H53A 0.9900
C13 H53B 0.9900
C14 H51A 0.9800
C14 H51B 0.9800
C14 H51C 0.9800
C15 O2 1.252(2)
C15 O1 1.254(2)
C15 C16 1.513(2)
C16 C21 1.397(2)
C16 C17 1.401(2)
C17 C18 1.375(2)
C17 O4 1.409(2)
C18 C19 1.378(3)
C18 H9A 0.9500
C19 C20 1.382(3)
C19 H1A 0.9500
C20 C21 1.383(3)
C20 H3A 0.9500
C21 H5A 0.9500
C22 O3 1.210(2)
C22 O4 1.347(2)
C22 C23 1.491(2)
C23 H6A 0.9800
C23 H6B 0.9800
C23 H6C 0.9800
N1 H24N 0.8800
N3 H21A 0.8800
N3 H21B 0.8800
N4 H11A 0.8800
N4 H11B 0.8800
